data_7108335
loop_
_publ_author_name
'Steffi Roters'
'Alexander Hepp'
'J. Chris Slootweg'
'Koop Lammertsma'
'Werner Uhl'

_publ_section_title
;
 Alkynide and acetonitrile activation by strained AlPC2 heterocycles
;
_journal_name_full Chem.Commun.
_journal_page_first 9616
_journal_paper_doi 10.1039/c2cc33300g
_journal_volume 48
_journal_year 2012
_chemical_formula_sum 'C60 H104 Al N P2'
_chemical_formula_weight 928.36
_chemical_melting_point 456
_chemical_name_systematic
;
?
;
_space_group_IT_number 15
_symmetry_cell_setting monoclinic
_symmetry_space_group_name_Hall '-C 2yc'
_symmetry_space_group_name_H-M 'C 1 2/c 1'
_atom_sites_solution_hydrogens geom
_atom_sites_solution_primary direct
_atom_sites_solution_secondary difmap
_audit_creation_method SHELXL-97
_cell_angle_alpha 90.00
_cell_angle_beta 99.663(2)
_cell_angle_gamma 90.00
_cell_formula_units_Z 8
_cell_length_a 29.4289(13)
_cell_length_b 16.7690(8)
_cell_length_c 24.9350(11)
_cell_measurement_reflns_used 9819
_cell_measurement_temperature 153(2)
_cell_measurement_theta_max 29.29
_cell_measurement_theta_min 2.26
_cell_volume 12130.7(10)
_computing_cell_refinement 'Bruker SAINT'
_computing_data_collection 'Bruker APEX 2'
_computing_data_reduction 'Bruker SAINT A'
_computing_molecular_graphics 'Bruker SHELXTL'
_computing_publication_material 'Bruker SHELXTL'
_computing_structure_refinement 'SHELXL-97 (Sheldrick, 2008)'
_computing_structure_solution 'SHELXS-97 (Sheldrick, 2008)'
_diffrn_ambient_temperature 153(2)
_diffrn_measured_fraction_theta_full 0.996
_diffrn_measured_fraction_theta_max 0.996
_diffrn_measurement_device_type 'kappa geometry'
_diffrn_measurement_method 'omega and phi scans'
_diffrn_radiation_monochromator 'multilayer optics'
_diffrn_radiation_source 'micro source'
_diffrn_radiation_type MoK\a
_diffrn_radiation_wavelength 0.71073
_diffrn_reflns_av_R_equivalents 0.0451
_diffrn_reflns_av_sigmaI/netI 0.0324
_diffrn_reflns_limit_h_max 40
_diffrn_reflns_limit_h_min -40
_diffrn_reflns_limit_k_max 23
_diffrn_reflns_limit_k_min -23
_diffrn_reflns_limit_l_max 34
_diffrn_reflns_limit_l_min -34
_diffrn_reflns_number 107198
_diffrn_reflns_theta_full 29.57
_diffrn_reflns_theta_max 29.57
_diffrn_reflns_theta_min 1.40
_exptl_absorpt_coefficient_mu 0.120
_exptl_absorpt_correction_T_max 0.9763
_exptl_absorpt_correction_T_min 0.9648
_exptl_absorpt_correction_type empirical
_exptl_absorpt_process_details SADABS
_exptl_crystal_colour yellow
_exptl_crystal_density_diffrn 1.017
_exptl_crystal_density_method 'not measured'
_exptl_crystal_description block
_exptl_crystal_F_000 4112
_exptl_crystal_size_max 0.30
_exptl_crystal_size_mid 0.26
_exptl_crystal_size_min 0.20
_refine_diff_density_max 1.546
_refine_diff_density_min -0.408
_refine_diff_density_rms 0.123
_refine_ls_extinction_method none
_refine_ls_goodness_of_fit_ref 1.044
_refine_ls_hydrogen_treatment mixed
_refine_ls_matrix_type full
_refine_ls_number_parameters 693
_refine_ls_number_reflns 16956
_refine_ls_number_restraints 442
_refine_ls_restrained_S_all 1.067
_refine_ls_R_factor_all 0.0822
_refine_ls_R_factor_gt 0.0598
_refine_ls_shift/su_max 0.002
_refine_ls_shift/su_mean 0.000
_refine_ls_structure_factor_coef Fsqd
_refine_ls_weighting_details 'calc w=1/[\s^2^(Fo^2^)+(0.1196P)^2^+9.6057P] where P=(Fo^2^+2Fc^2^)/3'
_refine_ls_weighting_scheme calc
_refine_ls_wR_factor_gt 0.1817
_refine_ls_wR_factor_ref 0.2040
_reflns_number_gt 12697
_reflns_number_total 16956
_reflns_threshold_expression >2sigma(I)
_cod_data_source_file c2cc33300g.txt
_cod_data_source_block sad1c
_cod_original_sg_symbol_H-M 'C2/c '
_cod_database_code 7108335

loop_
_symmetry_equiv_pos_as_xyz
'x, y, z'
'-x, y, -z+1/2'
'x+1/2, y+1/2, z'
'-x+1/2, y+1/2, -z+1/2'
'-x, -y, -z'
'x, -y, z-1/2'
'-x+1/2, -y+1/2, -z'
'x+1/2, -y+1/2, z-1/2'

loop_
_atom_site_label
_atom_site_type_symbol
_atom_site_fract_x
_atom_site_fract_y
_atom_site_fract_z
_atom_site_U_iso_or_equiv
_atom_site_adp_type
_atom_site_occupancy
_atom_site_symmetry_multiplicity
_atom_site_calc_flag
_atom_site_refinement_flags
_atom_site_disorder_assembly
_atom_site_disorder_group
P1 P 0.345153(15) 0.53332(3) 0.490633(17) 0.02460(11) Uani 1 1 d . . .
C11 C 0.38929(6) 0.61115(11) 0.49714(7) 0.0283(3) Uani 1 1 d . . .
C12 C 0.39156(6) 0.66518(11) 0.45388(8) 0.0321(4) Uani 1 1 d . . .
C121 C 0.35642(8) 0.67090(13) 0.40288(9) 0.0412(5) Uani 1 1 d . . .
H12A H 0.3257 0.6776 0.4125 0.062 Uiso 1 1 calc R . .
H12B H 0.3571 0.6220 0.3815 0.062 Uiso 1 1 calc R . .
H12C H 0.3635 0.7168 0.3814 0.062 Uiso 1 1 calc R . .
C13 C 0.42737(7) 0.72043(12) 0.45949(9) 0.0387(4) Uani 1 1 d . . .
H13 H 0.4292 0.7558 0.4302 0.046 Uiso 1 1 calc R . .
C14 C 0.46042(7) 0.72614(13) 0.50594(10) 0.0416(5) Uani 1 1 d . . .
C141 C 0.49883(8) 0.78623(16) 0.51032(14) 0.0587(7) Uani 1 1 d . . .
H14A H 0.4951 0.8187 0.4772 0.088 Uiso 1 1 calc R . .
H14B H 0.5285 0.7584 0.5148 0.088 Uiso 1 1 calc R . .
H14C H 0.4979 0.8208 0.5418 0.088 Uiso 1 1 calc R . .
C15 C 0.45634(7) 0.67611(13) 0.54851(10) 0.0396(5) Uani 1 1 d . . .
H15 H 0.4781 0.6806 0.5811 0.047 Uiso 1 1 calc R . .
C16 C 0.42150(6) 0.61902(12) 0.54587(8) 0.0323(4) Uani 1 1 d . . .
C161 C 0.42049(7) 0.57447(14) 0.59824(8) 0.0400(4) Uani 1 1 d . . .
H16A H 0.4521 0.5653 0.6169 0.060 Uiso 1 1 calc R . .
H16B H 0.4049 0.5231 0.5902 0.060 Uiso 1 1 calc R . .
H16C H 0.4038 0.6060 0.6217 0.060 Uiso 1 1 calc R . .
P2 P 0.253150(15) 0.60099(3) 0.468243(18) 0.02544(11) Uani 1 1 d . . .
C21 C 0.19796(6) 0.56142(11) 0.48206(7) 0.0280(3) Uani 1 1 d . . .
C22 C 0.19071(6) 0.48203(11) 0.49749(8) 0.0321(4) Uani 1 1 d . . .
C221 C 0.22750(7) 0.41938(12) 0.50401(9) 0.0361(4) Uani 1 1 d . . .
H22A H 0.2442 0.4200 0.5415 0.054 Uiso 1 1 calc R . .
H22B H 0.2490 0.4302 0.4789 0.054 Uiso 1 1 calc R . .
H22C H 0.2134 0.3669 0.4959 0.054 Uiso 1 1 calc R . .
C23 C 0.14741(7) 0.46017(14) 0.50812(10) 0.0438(5) Uani 1 1 d . . .
H23 H 0.1426 0.4067 0.5184 0.053 Uiso 1 1 calc R . .
C24 C 0.11130(8) 0.51338(16) 0.50418(12) 0.0514(6) Uani 1 1 d . . .
C241 C 0.06496(10) 0.4872(2) 0.51647(19) 0.0860(12) Uani 1 1 d . . .
H24A H 0.0440 0.5314 0.5117 0.103 Uiso 0.50 1 d P A -2
H24B H 0.0684 0.4685 0.5533 0.103 Uiso 0.50 1 d P B -2
H24C H 0.0530 0.4449 0.4921 0.103 Uiso 0.50 1 d P C -2
H24D H 0.0663 0.4318 0.5264 0.103 Uiso 0.50 1 d P D -1
H24E H 0.0418 0.4947 0.4847 0.103 Uiso 0.50 1 d P E -1
H24F H 0.0573 0.5183 0.5459 0.103 Uiso 0.50 1 d P F -1
C25 C 0.11857(7) 0.59079(14) 0.48867(10) 0.0435(5) Uani 1 1 d . . .
H25 H 0.0938 0.6278 0.4856 0.052 Uiso 1 1 calc R . .
C26 C 0.16100(6) 0.61636(11) 0.47745(8) 0.0318(4) Uani 1 1 d . . .
C261 C 0.16535(7) 0.70284(12) 0.46278(9) 0.0368(4) Uani 1 1 d . . .
H26A H 0.1350 0.7283 0.4583 0.055 Uiso 1 1 calc R . .
H26B H 0.1776 0.7067 0.4286 0.055 Uiso 1 1 calc R . .
H26C H 0.1864 0.7298 0.4918 0.055 Uiso 1 1 calc R . .
C31 C 0.31686(6) 0.51152(11) 0.42306(7) 0.0270(3) Uani 1 1 d . . .
C32 C 0.27242(6) 0.53687(11) 0.41499(7) 0.0273(3) Uani 1 1 d . . .
C33 C 0.23830(6) 0.52721(13) 0.36129(8) 0.0337(4) Uani 1 1 d . . .
C331 C 0.20550(8) 0.45713(16) 0.36514(9) 0.0451(5) Uani 1 1 d . . .
H33A H 0.1850 0.4503 0.3302 0.068 Uiso 1 1 calc R . .
H33B H 0.1871 0.4680 0.3936 0.068 Uiso 1 1 calc R . .
H33C H 0.2235 0.4083 0.3741 0.068 Uiso 1 1 calc R . .
C332 C 0.26362(7) 0.51141(15) 0.31362(8) 0.0400(5) Uani 1 1 d . . .
H33D H 0.2414 0.5101 0.2797 0.060 Uiso 1 1 calc R . .
H33E H 0.2796 0.4600 0.3189 0.060 Uiso 1 1 calc R . .
H33F H 0.2861 0.5540 0.3117 0.060 Uiso 1 1 calc R . .
C333 C 0.21013(9) 0.60396(16) 0.34802(9) 0.0491(6) Uani 1 1 d . . .
H33G H 0.2311 0.6494 0.3485 0.074 Uiso 1 1 calc R . .
H33H H 0.1901 0.6121 0.3752 0.074 Uiso 1 1 calc R . .
H33I H 0.1912 0.5993 0.3119 0.074 Uiso 1 1 calc R . .
C41 C 0.29804(6) 0.56725(10) 0.52341(7) 0.0256(3) Uani 1 1 d . . .
C42 C 0.30335(6) 0.57095(11) 0.57802(7) 0.0296(4) Uani 1 1 d . . .
H42 H 0.3316 0.5483 0.5954 0.036 Uiso 1 1 calc R . .
C43 C 0.27441(7) 0.60317(12) 0.61784(8) 0.0348(4) Uani 1 1 d . . .
C431 C 0.23865(7) 0.66456(13) 0.59444(8) 0.0387(4) Uani 1 1 d . . .
H43A H 0.2528 0.7040 0.5734 0.058 Uiso 1 1 calc R . .
H43B H 0.2268 0.6914 0.6241 0.058 Uiso 1 1 calc R . .
H43C H 0.2132 0.6380 0.5707 0.058 Uiso 1 1 calc R . .
C432 C 0.30798(9) 0.64302(19) 0.66327(10) 0.0588(7) Uani 1 1 d . . .
H43D H 0.3304 0.6036 0.6805 0.088 Uiso 1 1 calc R . .
H43E H 0.2909 0.6648 0.6905 0.088 Uiso 1 1 calc R . .
H43F H 0.3242 0.6863 0.6480 0.088 Uiso 1 1 calc R . .
C433 C 0.25132(12) 0.53236(16) 0.64108(12) 0.0630(8) Uani 1 1 d . . .
H43G H 0.2292 0.5075 0.6121 0.095 Uiso 1 1 calc R . .
H43H H 0.2352 0.5510 0.6700 0.095 Uiso 1 1 calc R . .
H43I H 0.2748 0.4932 0.6559 0.095 Uiso 1 1 calc R . .
C51 C 0.37251(6) 0.44103(11) 0.51777(7) 0.0282(3) Uani 1 1 d . . .
C52 C 0.35063(7) 0.39595(11) 0.54952(7) 0.0306(4) Uani 1 1 d . . .
H52 H 0.3237 0.4202 0.5585 0.037 Uiso 1 1 calc R . .
C53 C 0.36029(8) 0.31352(12) 0.57411(8) 0.0383(4) Uani 1 1 d . . .
C531 C 0.31385(10) 0.27669(15) 0.57861(13) 0.0594(7) Uani 1 1 d . . .
H53A H 0.2976 0.3111 0.6009 0.089 Uiso 1 1 calc R . .
H53B H 0.3186 0.2240 0.5957 0.089 Uiso 1 1 calc R . .
H53C H 0.2955 0.2712 0.5422 0.089 Uiso 1 1 calc R . .
C532 C 0.38562(12) 0.25834(15) 0.54138(12) 0.0626(8) Uani 1 1 d . . .
H53D H 0.3691 0.2555 0.5039 0.094 Uiso 1 1 calc R . .
H53E H 0.3874 0.2050 0.5576 0.094 Uiso 1 1 calc R . .
H53F H 0.4168 0.2787 0.5414 0.094 Uiso 1 1 calc R . .
C533 C 0.38747(11) 0.32480(17) 0.63195(10) 0.0595(7) Uani 1 1 d . . .
H53G H 0.4177 0.3481 0.6299 0.089 Uiso 1 1 calc R . .
H53H H 0.3917 0.2730 0.6503 0.089 Uiso 1 1 calc R . .
H53I H 0.3704 0.3605 0.6525 0.089 Uiso 1 1 calc R . .
C61 C 0.41637(7) 0.42821(12) 0.49643(8) 0.0316(4) Uani 1 1 d . . .
C62 C 0.45619(7) 0.41746(14) 0.53099(9) 0.0406(5) Uani 1 1 d . . .
H62A H 0.4846 0.4171 0.5177 0.049 Uiso 1 1 calc R . .
H62B H 0.4559 0.4103 0.5687 0.049 Uiso 1 1 calc R . .
N1 N 0.41147(6) 0.43930(11) 0.44105(7) 0.0348(4) Uani 1 1 d . . .
H1 H 0.4396(11) 0.4412(18) 0.4312(12) 0.060(8) Uiso 1 1 d . . .
Al1 Al 0.359459(19) 0.43785(4) 0.38591(2) 0.03004(14) Uani 1 1 d . . .
C71 C 0.32632(7) 0.33289(13) 0.38352(9) 0.0375(4) Uani 1 1 d . . .
H71A H 0.3244 0.3196 0.4218 0.045 Uiso 1 1 calc R . .
H71B H 0.2944 0.3435 0.3652 0.045 Uiso 1 1 calc R . .
C72 C 0.34113(8) 0.25579(13) 0.35807(8) 0.0380(4) Uani 1 1 d . . .
C721 C 0.39107(9) 0.23595(16) 0.38150(11) 0.0521(6) Uani 1 1 d . . .
H72A H 0.4111 0.2794 0.3733 0.078 Uiso 1 1 calc R . .
H72B H 0.3999 0.1864 0.3652 0.078 Uiso 1 1 calc R . .
H72C H 0.3943 0.2294 0.4210 0.078 Uiso 1 1 calc R . .
C722 C 0.31043(10) 0.18597(15) 0.36947(11) 0.0540(6) Uani 1 1 d . . .
H72D H 0.3125 0.1793 0.4089 0.081 Uiso 1 1 calc R . .
H72E H 0.3208 0.1370 0.3538 0.081 Uiso 1 1 calc R . .
H72F H 0.2784 0.1970 0.3531 0.081 Uiso 1 1 calc R . .
C723 C 0.33625(11) 0.26520(17) 0.29640(9) 0.0553(6) Uani 1 1 d . . .
H72G H 0.3044 0.2799 0.2814 0.083 Uiso 1 1 calc R . .
H72H H 0.3440 0.2147 0.2803 0.083 Uiso 1 1 calc R . .
H72I H 0.3572 0.3071 0.2880 0.083 Uiso 1 1 calc R . .
C81 C 0.37637(7) 0.48236(13) 0.31678(8) 0.0339(4) Uani 1 1 d . . .
H81A H 0.3599 0.4489 0.2870 0.041 Uiso 1 1 calc R . .
H81B H 0.3619 0.5357 0.3121 0.041 Uiso 1 1 calc R . .
C82 C 0.42576(7) 0.49309(14) 0.30428(8) 0.0379(4) Uani 1 1 d . . .
C821 C 0.42312(8) 0.52037(18) 0.24526(9) 0.0515(6) Uani 1 1 d . . .
H82A H 0.4062 0.5709 0.2399 0.077 Uiso 1 1 calc R . .
H82B H 0.4071 0.4799 0.2208 0.077 Uiso 1 1 calc R . .
H82C H 0.4544 0.5278 0.2374 0.077 Uiso 1 1 calc R . .
C822 C 0.45164(9) 0.55698(17) 0.34120(10) 0.0507(6) Uani 1 1 d . . .
H82D H 0.4830 0.5622 0.3334 0.076 Uiso 1 1 calc R . .
H82E H 0.4529 0.5416 0.3793 0.076 Uiso 1 1 calc R . .
H82F H 0.4356 0.6081 0.3345 0.076 Uiso 1 1 calc R . .
C823 C 0.45245(8) 0.41495(16) 0.31164(10) 0.0475(5) Uani 1 1 d . . .
H82G H 0.4836 0.4233 0.3036 0.071 Uiso 1 1 calc R . .
H82H H 0.4365 0.3747 0.2868 0.071 Uiso 1 1 calc R . .
H82I H 0.4545 0.3966 0.3493 0.071 Uiso 1 1 calc R . .
C1 C 0.3045(7) 0.7083(9) 0.2459(8) 0.153(6) Uani 0.520(10) 1 d PDU G -1
H1A H 0.2729 0.6992 0.2300 0.153 Uiso 0.520(10) 1 calc PR G -1
H1B H 0.3098 0.6897 0.2828 0.153 Uiso 0.520(10) 1 calc PR G -1
H1C H 0.3242 0.6800 0.2254 0.153 Uiso 0.520(10) 1 calc PR G -1
C2 C 0.3144(4) 0.7930(7) 0.2449(5) 0.144(4) Uani 0.520(10) 1 d PDU G -1
H2A H 0.2875 0.8205 0.2522 0.144 Uiso 0.520(10) 1 calc PR G -1
H2B H 0.3177 0.8061 0.2082 0.144 Uiso 0.520(10) 1 calc PR G -1
C3 C 0.3553(6) 0.8288(10) 0.2817(8) 0.170(7) Uani 0.520(10) 1 d PDU G -1
H3A H 0.3514 0.8169 0.3183 0.170 Uiso 0.520(10) 1 calc PR G -1
H3B H 0.3819 0.7996 0.2753 0.170 Uiso 0.520(10) 1 calc PR G -1
C4 C 0.3674(6) 0.9140(9) 0.2807(5) 0.160(5) Uani 0.520(10) 1 d PDU G -1
H4A H 0.3414 0.9469 0.2842 0.160 Uiso 0.520(10) 1 calc PR G -1
H4B H 0.3780 0.9275 0.2475 0.160 Uiso 0.520(10) 1 calc PR G -1
C5 C 0.4070(7) 0.9250(17) 0.3310(10) 0.293(11) Uani 0.520(10) 1 d PDU G -1
H5A H 0.4130 0.8763 0.3512 0.293 Uiso 0.520(10) 1 calc PR G -1
H5B H 0.4349 0.9435 0.3201 0.293 Uiso 0.520(10) 1 calc PR G -1
C6 C 0.3870(9) 0.9854(18) 0.3622(12) 0.326(15) Uani 0.520(10) 1 d PDU G -1
H6A H 0.4090 0.9997 0.3937 0.326 Uiso 0.520(10) 1 calc PR G -1
H6B H 0.3597 0.9645 0.3734 0.326 Uiso 0.520(10) 1 calc PR G -1
H6C H 0.3793 1.0318 0.3400 0.326 Uiso 0.520(10) 1 calc PR G -1
C1A C 0.3065(7) 0.7276(12) 0.2554(8) 0.169(7) Uani 0.480(10) 1 d PDU G -2
H1A1 H 0.3067 0.6820 0.2322 0.169 Uiso 0.480(10) 1 calc PR G -2
H1A2 H 0.2796 0.7592 0.2431 0.169 Uiso 0.480(10) 1 calc PR G -2
H1A3 H 0.3061 0.7101 0.2920 0.169 Uiso 0.480(10) 1 calc PR G -2
C2A C 0.3486(8) 0.7764(10) 0.2540(8) 0.184(5) Uani 0.480(10) 1 d PDU G -2
H2A1 H 0.3510 0.7892 0.2170 0.184 Uiso 0.480(10) 1 calc PR G -2
H2A2 H 0.3756 0.7467 0.2694 0.184 Uiso 0.480(10) 1 calc PR G -2
C3A C 0.3459(4) 0.8538(9) 0.2867(5) 0.120(4) Uani 0.480(10) 1 d PDU G -2
H3A1 H 0.3199 0.8848 0.2700 0.120 Uiso 0.480(10) 1 calc PR G -2
H3A2 H 0.3416 0.8409 0.3230 0.120 Uiso 0.480(10) 1 calc PR G -2
C4A C 0.3888(7) 0.9013(11) 0.2887(10) 0.202(8) Uani 0.480(10) 1 d PDU G -2
H4A1 H 0.3942 0.9145 0.2528 0.202 Uiso 0.480(10) 1 calc PR G -2
H4A2 H 0.4151 0.8735 0.3079 0.202 Uiso 0.480(10) 1 calc PR G -2
C5A C 0.3775(6) 0.9768(12) 0.3202(8) 0.198(7) Uani 0.480(10) 1 d PDU G -2
H5A1 H 0.3475 0.9964 0.3050 0.198 Uiso 0.480(10) 1 calc PR G -2
H5A2 H 0.3775 0.9636 0.3577 0.198 Uiso 0.480(10) 1 calc PR G -2
C6A C 0.4102(6) 1.0346(9) 0.3167(7) 0.184(5) Uani 0.480(10) 1 d PDU G -2
H6A1 H 0.4045 1.0800 0.3381 0.184 Uiso 0.480(10) 1 calc PR G -2
H6A2 H 0.4085 1.0505 0.2794 0.184 Uiso 0.480(10) 1 calc PR G -2
H6A3 H 0.4403 1.0137 0.3301 0.184 Uiso 0.480(10) 1 calc PR G -2
C01 C 0.0728(5) 0.7168(8) 0.3120(7) 0.204(6) Uani 0.767(8) 1 d PDU H -3
H01A H 0.0613 0.7703 0.3128 0.204 Uiso 0.767(8) 1 calc PR H -3
H01B H 0.0737 0.7017 0.2751 0.204 Uiso 0.767(8) 1 calc PR H -3
H01C H 0.1033 0.7141 0.3328 0.204 Uiso 0.767(8) 1 calc PR H -3
C02 C 0.0420(5) 0.6616(8) 0.3356(5) 0.224(5) Uani 0.767(8) 1 d PDU H -3
H02A H 0.0110 0.6637 0.3160 0.224 Uiso 0.767(8) 1 calc PR H -3
H02B H 0.0418 0.6733 0.3733 0.224 Uiso 0.767(8) 1 calc PR H -3
C03 C 0.0650(7) 0.5790(8) 0.3285(9) 0.272(5) Uani 0.767(8) 1 d PDU H -3
H03A H 0.0646 0.5678 0.2906 0.272 Uiso 0.767(8) 1 calc PR H -3
H03B H 0.0964 0.5787 0.3469 0.272 Uiso 0.767(8) 1 calc PR H -3
C04 C 0.0371(5) 0.5186(8) 0.3529(5) 0.234(6) Uani 0.767(8) 1 d PDU H -3
H04A H 0.0071 0.5149 0.3309 0.234 Uiso 0.767(8) 1 calc PR H -3
H04B H 0.0331 0.5363 0.3884 0.234 Uiso 0.767(8) 1 calc PR H -3
C05 C 0.0601(5) 0.4337(8) 0.3577(6) 0.231(6) Uani 0.767(8) 1 d PDU H -3
H05A H 0.0773 0.4274 0.3285 0.231 Uiso 0.767(8) 1 calc PR H -3
H05B H 0.0815 0.4312 0.3912 0.231 Uiso 0.767(8) 1 calc PR H -3
C06 C 0.0277(5) 0.3665(8) 0.3562(7) 0.272(5) Uani 0.767(8) 1 d PDU H -3
H06A H 0.0444 0.3172 0.3578 0.272 Uiso 0.767(8) 1 calc PR H -3
H06B H 0.0058 0.3686 0.3230 0.272 Uiso 0.767(8) 1 calc PR H -3
H06C H 0.0117 0.3700 0.3867 0.272 Uiso 0.767(8) 1 calc PR H -3
C0A C 0.052(2) 0.7287(18) 0.3078(17) 0.240(19) Uani 0.233(8) 1 d PDU H -4
H0A1 H 0.0648 0.7708 0.2888 0.240 Uiso 0.233(8) 1 calc PR H -4
H0A2 H 0.0595 0.7378 0.3463 0.240 Uiso 0.233(8) 1 calc PR H -4
H0A3 H 0.0192 0.7279 0.2970 0.240 Uiso 0.233(8) 1 calc PR H -4
C0B C 0.0712(15) 0.6523(18) 0.2944(14) 0.194(10) Uani 0.233(8) 1 d PDU H -4
H0B1 H 0.1040 0.6575 0.2970 0.194 Uiso 0.233(8) 1 calc PR H -4
H0B2 H 0.0586 0.6384 0.2576 0.194 Uiso 0.233(8) 1 calc PR H -4
C0C C 0.0607(16) 0.5855(18) 0.3325(10) 0.175(8) Uani 0.233(8) 1 d PDU H -4
H0C1 H 0.0789 0.5945 0.3677 0.175 Uiso 0.233(8) 1 calc PR H -4
H0C2 H 0.0289 0.5895 0.3365 0.175 Uiso 0.233(8) 1 calc PR H -4
C0D C 0.0693(13) 0.5037(18) 0.3157(19) 0.238(10) Uani 0.233(8) 1 d PDU H -4
H0D1 H 0.0907 0.4783 0.3439 0.238 Uiso 0.233(8) 1 calc PR H -4
H0D2 H 0.0831 0.5054 0.2835 0.238 Uiso 0.233(8) 1 calc PR H -4
C0E C 0.0239(17) 0.453(3) 0.304(2) 0.281(12) Uani 0.233(8) 1 d PDU H -4
H0E1 H 0.0080 0.4633 0.2679 0.281 Uiso 0.233(8) 1 calc PR H -4
H0E2 H 0.0312 0.3972 0.3071 0.281 Uiso 0.233(8) 1 calc PR H -4
C0F C -0.0051(15) 0.475(3) 0.344(2) 0.281(12) Uani 0.233(8) 1 d PDU H -4
H0F1 H -0.0302 0.4386 0.3424 0.281 Uiso 0.233(8) 1 calc PR H -4
H0F2 H -0.0169 0.5283 0.3365 0.281 Uiso 0.233(8) 1 calc PR H -4
H0F3 H 0.0130 0.4742 0.3800 0.281 Uiso 0.233(8) 1 calc PR H -4

loop_
_atom_site_aniso_label
_atom_site_aniso_U_11
_atom_site_aniso_U_22
_atom_site_aniso_U_33
_atom_site_aniso_U_23
_atom_site_aniso_U_13
_atom_site_aniso_U_12
P1 0.0221(2) 0.0276(2) 0.0250(2) -0.00040(16) 0.00676(15) 0.00260(16)
C11 0.0223(8) 0.0296(8) 0.0342(9) -0.0023(7) 0.0083(6) 0.0021(6)
C12 0.0286(9) 0.0313(9) 0.0390(9) -0.0007(7) 0.0132(7) 0.0022(7)
C121 0.0431(11) 0.0406(11) 0.0403(11) 0.0102(9) 0.0081(8) -0.0033(9)
C13 0.0330(10) 0.0347(10) 0.0526(12) 0.0032(9) 0.0193(9) 0.0004(8)
C14 0.0243(9) 0.0364(10) 0.0670(14) -0.0048(10) 0.0157(9) -0.0005(7)
C141 0.0327(11) 0.0510(14) 0.094(2) -0.0033(14) 0.0164(12) -0.0108(10)
C15 0.0233(9) 0.0408(11) 0.0539(12) -0.0088(9) 0.0043(8) 0.0017(8)
C16 0.0234(8) 0.0353(9) 0.0385(9) -0.0046(8) 0.0062(7) 0.0044(7)
C161 0.0330(10) 0.0484(12) 0.0364(10) -0.0033(9) -0.0008(8) -0.0007(8)
P2 0.0219(2) 0.0267(2) 0.0291(2) -0.00021(16) 0.00803(16) 0.00127(16)
C21 0.0222(8) 0.0308(9) 0.0322(8) -0.0015(7) 0.0079(6) -0.0013(6)
C22 0.0285(9) 0.0317(9) 0.0361(9) -0.0012(7) 0.0060(7) -0.0024(7)
C221 0.0353(10) 0.0279(9) 0.0461(11) 0.0016(8) 0.0096(8) -0.0009(7)
C23 0.0337(10) 0.0387(11) 0.0603(14) 0.0070(10) 0.0115(9) -0.0077(8)
C24 0.0268(10) 0.0522(13) 0.0769(17) 0.0081(12) 0.0136(10) -0.0064(9)
C241 0.0321(13) 0.075(2) 0.155(4) 0.029(2) 0.0296(17) -0.0084(13)
C25 0.0233(9) 0.0447(12) 0.0638(14) 0.0015(10) 0.0113(9) 0.0013(8)
C26 0.0247(8) 0.0326(9) 0.0391(9) -0.0016(7) 0.0078(7) 0.0013(7)
C261 0.0300(9) 0.0321(9) 0.0500(11) 0.0017(8) 0.0112(8) 0.0067(7)
C31 0.0261(8) 0.0314(8) 0.0245(8) 0.0011(6) 0.0074(6) 0.0032(6)
C32 0.0259(8) 0.0295(8) 0.0273(8) 0.0001(6) 0.0073(6) 0.0014(6)
C33 0.0266(9) 0.0446(11) 0.0295(9) -0.0036(8) 0.0038(7) 0.0044(8)
C331 0.0334(10) 0.0610(14) 0.0404(11) -0.0119(10) 0.0045(8) -0.0082(10)
C332 0.0348(10) 0.0575(13) 0.0275(9) -0.0028(8) 0.0044(7) 0.0054(9)
C333 0.0474(12) 0.0629(15) 0.0341(10) -0.0011(10) -0.0013(9) 0.0224(11)
C41 0.0240(8) 0.0251(8) 0.0290(8) -0.0016(6) 0.0084(6) 0.0003(6)
C42 0.0289(9) 0.0310(9) 0.0301(8) -0.0013(7) 0.0082(7) 0.0024(7)
C43 0.0378(10) 0.0398(10) 0.0294(9) -0.0027(7) 0.0132(7) 0.0056(8)
C431 0.0361(10) 0.0457(11) 0.0364(10) -0.0065(8) 0.0120(8) 0.0071(8)
C432 0.0538(14) 0.0837(19) 0.0364(11) -0.0216(12) 0.0000(10) 0.0213(13)
C433 0.088(2) 0.0507(14) 0.0634(16) 0.0106(12) 0.0513(16) 0.0075(14)
C51 0.0279(8) 0.0305(8) 0.0262(8) -0.0015(6) 0.0046(6) 0.0059(7)
C52 0.0359(9) 0.0291(9) 0.0273(8) -0.0016(7) 0.0062(7) 0.0032(7)
C53 0.0517(12) 0.0307(9) 0.0327(9) 0.0028(7) 0.0077(8) 0.0046(8)
C531 0.0670(17) 0.0382(12) 0.0723(17) 0.0147(12) 0.0096(13) -0.0069(11)
C532 0.099(2) 0.0334(11) 0.0622(16) 0.0064(11) 0.0314(15) 0.0220(13)
C533 0.0823(19) 0.0527(14) 0.0381(12) 0.0104(10) -0.0051(12) 0.0036(13)
C61 0.0317(9) 0.0331(9) 0.0311(9) -0.0001(7) 0.0083(7) 0.0082(7)
C62 0.0328(10) 0.0512(12) 0.0378(10) 0.0034(9) 0.0062(8) 0.0148(9)
N1 0.0285(8) 0.0474(10) 0.0302(8) 0.0003(7) 0.0095(6) 0.0069(7)
Al1 0.0282(3) 0.0370(3) 0.0266(3) -0.0011(2) 0.0095(2) 0.0048(2)
C71 0.0370(10) 0.0388(10) 0.0393(10) 0.0019(8) 0.0141(8) 0.0040(8)
C72 0.0427(11) 0.0376(10) 0.0346(9) 0.0002(8) 0.0090(8) 0.0011(8)
C721 0.0474(13) 0.0520(14) 0.0584(14) 0.0010(11) 0.0128(11) 0.0151(11)
C722 0.0613(15) 0.0432(13) 0.0596(15) 0.0050(11) 0.0161(12) -0.0051(11)
C723 0.0770(18) 0.0548(14) 0.0353(11) -0.0049(10) 0.0123(11) -0.0110(13)
C81 0.0287(9) 0.0460(11) 0.0289(8) 0.0003(8) 0.0100(7) 0.0032(8)
C82 0.0301(9) 0.0552(12) 0.0304(9) 0.0022(8) 0.0108(7) 0.0002(9)
C821 0.0399(12) 0.0814(18) 0.0360(11) 0.0102(11) 0.0147(9) -0.0016(11)
C822 0.0416(12) 0.0656(16) 0.0460(12) 0.0010(11) 0.0101(10) -0.0124(11)
C823 0.0350(11) 0.0647(15) 0.0462(12) 0.0011(11) 0.0164(9) 0.0088(10)
C1 0.126(11) 0.184(10) 0.162(14) 0.081(10) 0.067(10) 0.016(9)
C2 0.123(8) 0.168(8) 0.149(10) 0.082(8) 0.046(7) 0.062(6)
C3 0.135(11) 0.201(12) 0.176(13) 0.113(10) 0.035(8) 0.004(10)
C4 0.163(13) 0.204(10) 0.123(8) 0.091(7) 0.053(8) 0.020(9)
C5 0.27(2) 0.38(2) 0.220(19) -0.034(17) 0.011(14) -0.077(17)
C6 0.29(3) 0.34(3) 0.34(3) -0.09(2) 0.04(3) -0.12(2)
C1A 0.152(12) 0.242(17) 0.090(9) 0.007(11) -0.047(9) 0.064(10)
C2A 0.204(11) 0.216(11) 0.139(9) -0.022(8) 0.053(9) 0.056(8)
C3A 0.096(6) 0.220(12) 0.056(5) 0.022(6) 0.045(4) 0.069(6)
C4A 0.159(14) 0.265(14) 0.174(15) -0.030(13) 0.010(13) 0.002(11)
C5A 0.109(10) 0.336(17) 0.158(13) -0.085(14) 0.047(10) 0.007(10)
C6A 0.204(11) 0.216(11) 0.139(9) -0.022(8) 0.053(9) 0.056(8)
C01 0.154(10) 0.241(11) 0.216(14) -0.077(11) 0.024(8) -0.046(9)
C02 0.322(16) 0.217(10) 0.118(7) 0.034(8) -0.006(9) -0.016(10)
C03 0.253(11) 0.254(9) 0.288(12) 0.052(10) -0.011(10) -0.010(8)
C04 0.264(14) 0.237(9) 0.164(10) 0.042(9) -0.071(9) -0.039(9)
C05 0.274(15) 0.229(10) 0.188(12) -0.024(10) 0.035(11) -0.023(9)
C06 0.253(11) 0.254(9) 0.288(12) 0.052(10) -0.011(10) -0.010(8)
C0A 0.35(5) 0.217(18) 0.17(3) -0.146(18) 0.08(3) -0.01(3)
C0B 0.26(2) 0.174(16) 0.140(19) -0.022(15) 0.023(19) 0.015(19)
C0C 0.22(2) 0.260(16) 0.053(9) -0.055(11) 0.034(12) -0.059(17)
C0D 0.27(2) 0.197(15) 0.23(2) 0.027(17) -0.021(19) -0.011(17)
C0E 0.32(2) 0.23(2) 0.29(3) 0.01(2) 0.03(2) -0.069(19)
C0F 0.32(2) 0.23(2) 0.29(3) 0.01(2) 0.03(2) -0.069(19)

loop_
_atom_type_symbol
_atom_type_description
_atom_type_scat_dispersion_real
_atom_type_scat_dispersion_imag
_atom_type_scat_source
C C 0.0033 0.0016 'International Tables Vol C Tables 4.2.6.8 and 6.1.1.4'
H H 0.0000 0.0000 'International Tables Vol C Tables 4.2.6.8 and 6.1.1.4'
N N 0.0061 0.0033 'International Tables Vol C Tables 4.2.6.8 and 6.1.1.4'
Al Al 0.0645 0.0514 'International Tables Vol C Tables 4.2.6.8 and 6.1.1.4'
P P 0.1023 0.0942 'International Tables Vol C Tables 4.2.6.8 and 6.1.1.4'

loop_
_geom_angle_atom_site_label_1
_geom_angle_atom_site_label_2
_geom_angle_atom_site_label_3
_geom_angle
C31 P1 C41 102.62(8)
C31 P1 C51 106.45(8)
C41 P1 C51 114.99(8)
C31 P1 C11 116.17(8)
C41 P1 C11 108.73(8)
C51 P1 C11 108.08(8)
C16 C11 C12 118.85(17)
C16 C11 P1 120.37(14)
C12 C11 P1 120.78(14)
C13 C12 C11 118.69(18)
C13 C12 C121 116.40(18)
C11 C12 C121 124.82(17)
C12 C121 H12A 109.5
C12 C121 H12B 109.5
H12A C121 H12B 109.5
C12 C121 H12C 109.5
H12A C121 H12C 109.5
H12B C121 H12C 109.5
C14 C13 C12 122.9(2)
C14 C13 H13 118.5
C12 C13 H13 118.5
C15 C14 C13 117.61(19)
C15 C14 C141 121.0(2)
C13 C14 C141 121.4(2)
C14 C141 H14A 109.5
C14 C141 H14B 109.5
H14A C141 H14B 109.5
C14 C141 H14C 109.5
H14A C141 H14C 109.5
H14B C141 H14C 109.5
C14 C15 C16 122.8(2)
C14 C15 H15 118.6
C16 C15 H15 118.6
C15 C16 C11 119.00(19)
C15 C16 C161 114.81(18)
C11 C16 C161 126.07(17)
C16 C161 H16A 109.5
C16 C161 H16B 109.5
H16A C161 H16B 109.5
C16 C161 H16C 109.5
H16A C161 H16C 109.5
H16B C161 H16C 109.5
C41 P2 C21 107.24(8)
C41 P2 C32 95.13(8)
C21 P2 C32 107.95(8)
C22 C21 C26 119.12(16)
C22 C21 P2 124.73(14)
C26 C21 P2 116.15(14)
C23 C22 C21 119.00(18)
C23 C22 C221 117.54(18)
C21 C22 C221 123.46(17)
C22 C221 H22A 109.5
C22 C221 H22B 109.5
H22A C221 H22B 109.5
C22 C221 H22C 109.5
H22A C221 H22C 109.5
H22B C221 H22C 109.5
C24 C23 C22 122.3(2)
C24 C23 H23 118.8
C22 C23 H23 118.8
C23 C24 C25 118.32(19)
C23 C24 C241 120.6(2)
C25 C24 C241 121.1(2)
C24 C241 H24A 109.5
C24 C241 H24B 109.5
H24A C241 H24B 109.6
C24 C241 H24C 109.4
H24A C241 H24C 109.4
H24B C241 H24C 109.4
C24 C241 H24D 109.4
H24A C241 H24D 141.0
H24B C241 H24D 56.3
H24C C241 H24D 56.2
C24 C241 H24E 109.4
H24A C241 H24E 56.2
H24B C241 H24E 141.0
H24C C241 H24E 56.2
H24D C241 H24E 109.3
C24 C241 H24F 109.6
H24A C241 H24F 56.3
H24B C241 H24F 56.3
H24C C241 H24F 141.0
H24D C241 H24F 109.6
H24E C241 H24F 109.5
C24 C25 C26 122.1(2)
C24 C25 H25 118.9
C26 C25 H25 118.9
C25 C26 C21 119.09(18)
C25 C26 C261 117.45(17)
C21 C26 C261 123.42(16)
C26 C261 H26A 109.5
C26 C261 H26B 109.5
H26A C261 H26B 109.5
C26 C261 H26C 109.5
H26A C261 H26C 109.5
H26B C261 H26C 109.5
C32 C31 P1 111.13(13)
C32 C31 Al1 139.10(14)
P1 C31 Al1 108.69(9)
C31 C32 C33 124.51(16)
C31 C32 P2 118.32(13)
C33 C32 P2 116.53(12)
C332 C33 C331 108.06(18)
C332 C33 C333 107.08(18)
C331 C33 C333 109.44(18)
C332 C33 C32 111.24(15)
C331 C33 C32 110.55(16)
C333 C33 C32 110.37(16)
C33 C331 H33A 109.5
C33 C331 H33B 109.5
H33A C331 H33B 109.5
C33 C331 H33C 109.5
H33A C331 H33C 109.5
H33B C331 H33C 109.5
C33 C332 H33D 109.5
C33 C332 H33E 109.5
H33D C332 H33E 109.5
C33 C332 H33F 109.5
H33D C332 H33F 109.5
H33E C332 H33F 109.5
C33 C333 H33G 109.5
C33 C333 H33H 109.5
H33G C333 H33H 109.5
C33 C333 H33I 109.5
H33G C333 H33I 109.5
H33H C333 H33I 109.5
C42 C41 P1 120.16(14)
C42 C41 P2 133.87(14)
P1 C41 P2 105.55(9)
C41 C42 C43 134.29(17)
C41 C42 H42 112.9
C43 C42 H42 112.9
C42 C43 C431 114.87(16)
C42 C43 C432 106.14(17)
C431 C43 C432 108.01(18)
C42 C43 C433 107.83(17)
C431 C43 C433 110.4(2)
C432 C43 C433 109.4(2)
C43 C431 H43A 109.5
C43 C431 H43B 109.5
H43A C431 H43B 109.5
C43 C431 H43C 109.5
H43A C431 H43C 109.5
H43B C431 H43C 109.5
C43 C432 H43D 109.5
C43 C432 H43E 109.5
H43D C432 H43E 109.5
C43 C432 H43F 109.5
H43D C432 H43F 109.5
H43E C432 H43F 109.5
C43 C433 H43G 109.5
C43 C433 H43H 109.5
H43G C433 H43H 109.5
C43 C433 H43I 109.5
H43G C433 H43I 109.5
H43H C433 H43I 109.5
C52 C51 C61 131.44(17)
C52 C51 P1 118.29(14)
C61 C51 P1 110.18(13)
C51 C52 C53 132.67(18)
C51 C52 H52 113.7
C53 C52 H52 113.7
C532 C53 C52 114.53(18)
C532 C53 C531 108.8(2)
C52 C53 C531 106.82(18)
C532 C53 C533 110.8(2)
C52 C53 C533 107.40(18)
C531 C53 C533 108.2(2)
C53 C531 H53A 109.5
C53 C531 H53B 109.5
H53A C531 H53B 109.5
C53 C531 H53C 109.5
H53A C531 H53C 109.5
H53B C531 H53C 109.5
C53 C532 H53D 109.5
C53 C532 H53E 109.5
H53D C532 H53E 109.5
C53 C532 H53F 109.5
H53D C532 H53F 109.5
H53E C532 H53F 109.5
C53 C533 H53G 109.5
C53 C533 H53H 109.5
H53G C533 H53H 109.5
C53 C533 H53I 109.5
H53G C533 H53I 109.5
H53H C533 H53I 109.5
C62 C61 N1 126.43(18)
C62 C61 C51 120.24(17)
N1 C61 C51 112.78(16)
C61 C62 H62A 120.0
C61 C62 H62B 120.0
H62A C62 H62B 120.0
C61 N1 Al1 131.89(14)
C61 N1 H1 109.4(19)
Al1 N1 H1 118.2(19)
N1 Al1 C71 111.42(9)
N1 Al1 C81 109.47(8)
C71 Al1 C81 119.17(9)
N1 Al1 C31 98.28(7)
C71 Al1 C31 101.97(8)
C81 Al1 C31 114.44(8)
C72 C71 Al1 125.47(14)
C72 C71 H71A 106.0
Al1 C71 H71A 106.0
C72 C71 H71B 106.0
Al1 C71 H71B 106.0
H71A C71 H71B 106.3
C721 C72 C723 109.3(2)
C721 C72 C722 108.8(2)
C723 C72 C722 107.8(2)
C721 C72 C71 110.34(19)
C723 C72 C71 110.10(19)
C722 C72 C71 110.44(18)
C72 C721 H72A 109.5
C72 C721 H72B 109.5
H72A C721 H72B 109.5
C72 C721 H72C 109.5
H72A C721 H72C 109.5
H72B C721 H72C 109.5
C72 C722 H72D 109.5
C72 C722 H72E 109.5
H72D C722 H72E 109.5
C72 C722 H72F 109.5
H72D C722 H72F 109.5
H72E C722 H72F 109.5
C72 C723 H72G 109.5
C72 C723 H72H 109.5
H72G C723 H72H 109.5
C72 C723 H72I 109.5
H72G C723 H72I 109.5
H72H C723 H72I 109.5
C82 C81 Al1 126.18(14)
C82 C81 H81A 105.8
Al1 C81 H81A 105.8
C82 C81 H81B 105.8
Al1 C81 H81B 105.8
H81A C81 H81B 106.2
C823 C82 C822 109.61(19)
C823 C82 C821 108.36(19)
C822 C82 C821 108.0(2)
C823 C82 C81 111.01(18)
C822 C82 C81 110.48(17)
C821 C82 C81 109.31(17)
C82 C821 H82A 109.5
C82 C821 H82B 109.5
H82A C821 H82B 109.5
C82 C821 H82C 109.5
H82A C821 H82C 109.5
H82B C821 H82C 109.5
C82 C822 H82D 109.5
C82 C822 H82E 109.5
H82D C822 H82E 109.5
C82 C822 H82F 109.5
H82D C822 H82F 109.5
H82E C822 H82F 109.5
C82 C823 H82G 109.5
C82 C823 H82H 109.5
H82G C823 H82H 109.5
C82 C823 H82I 109.5
H82G C823 H82I 109.5
H82H C823 H82I 109.5
C2 C1 H1A 109.5
C2 C1 H1B 109.5
H1A C1 H1B 109.5
C2 C1 H1C 109.5
H1A C1 H1C 109.5
H1B C1 H1C 109.5
C1 C2 C3 121.4(12)
C1 C2 H2A 107.0
C3 C2 H2A 107.0
C1 C2 H2B 107.0
C3 C2 H2B 107.0
H2A C2 H2B 106.7
C4 C3 C2 123.1(14)
C4 C3 H3A 106.6
C2 C3 H3A 106.6
C4 C3 H3B 106.6
C2 C3 H3B 106.6
H3A C3 H3B 106.5
C3 C4 C5 104.4(14)
C3 C4 H4A 110.9
C5 C4 H4A 110.9
C3 C4 H4B 110.9
C5 C4 H4B 110.9
H4A C4 H4B 108.9
C6 C5 C4 101.3(17)
C6 C5 H5A 111.5
C4 C5 H5A 111.5
C6 C5 H5B 111.5
C4 C5 H5B 111.5
H5A C5 H5B 109.3
C5 C6 H6A 109.5
C5 C6 H6B 109.5
H6A C6 H6B 109.5
C5 C6 H6C 109.5
H6A C6 H6C 109.5
H6B C6 H6C 109.5
C2A C1A H1A1 109.5
C2A C1A H1A2 109.5
H1A1 C1A H1A2 109.5
C2A C1A H1A3 109.5
H1A1 C1A H1A3 109.5
H1A2 C1A H1A3 109.5
C1A C2A C3A 109.4(14)
C1A C2A H2A1 109.8
C3A C2A H2A1 109.8
C1A C2A H2A2 109.8
C3A C2A H2A2 109.8
H2A1 C2A H2A2 108.2
C4A C3A C2A 110.4(12)
C4A C3A H3A1 109.6
C2A C3A H3A1 109.6
C4A C3A H3A2 109.6
C2A C3A H3A2 109.6
H3A1 C3A H3A2 108.1
C3A C4A C5A 101.6(14)
C3A C4A H4A1 111.5
C5A C4A H4A1 111.5
C3A C4A H4A2 111.5
C5A C4A H4A2 111.5
H4A1 C4A H4A2 109.3
C6A C5A C4A 109.3(13)
C6A C5A H5A1 109.8
C4A C5A H5A1 109.8
C6A C5A H5A2 109.8
C4A C5A H5A2 109.8
H5A1 C5A H5A2 108.3
C5A C6A H6A1 109.5
C5A C6A H6A2 109.5
H6A1 C6A H6A2 109.5
C5A C6A H6A3 109.5
H6A1 C6A H6A3 109.5
H6A2 C6A H6A3 109.5
C02 C01 H01A 109.5
C02 C01 H01B 109.5
H01A C01 H01B 109.5
C02 C01 H01C 109.5
H01A C01 H01C 109.5
H01B C01 H01C 109.5
C01 C02 C03 101.7(12)
C01 C02 H02A 111.4
C03 C02 H02A 111.4
C01 C02 H02B 111.4
C03 C02 H02B 111.4
H02A C02 H02B 109.3
C04 C03 C02 105.9(14)
C04 C03 H03A 110.5
C02 C03 H03A 110.5
C04 C03 H03B 110.5
C02 C03 H03B 110.5
H03A C03 H03B 108.7
C03 C04 C05 112.6(14)
C03 C04 H04A 109.1
C05 C04 H04A 109.1
C03 C04 H04B 109.1
C05 C04 H04B 109.1
H04A C04 H04B 107.8
C06 C05 C04 115.0(12)
C06 C05 H05A 108.5
C04 C05 H05A 108.5
C06 C05 H05B 108.5
C04 C05 H05B 108.5
H05A C05 H05B 107.5
C05 C06 H06A 109.5
C05 C06 H06B 109.5
H06A C06 H06B 109.5
C05 C06 H06C 109.5
H06A C06 H06C 109.5
H06B C06 H06C 109.5
C0B C0A H0A1 109.5
C0B C0A H0A2 109.5
H0A1 C0A H0A2 109.5
C0B C0A H0A3 109.5
H0A1 C0A H0A3 109.5
H0A2 C0A H0A3 109.5
C0A C0B C0C 112(2)
C0A C0B H0B1 109.2
C0C C0B H0B1 109.2
C0A C0B H0B2 109.2
C0C C0B H0B2 109.2
H0B1 C0B H0B2 107.9
C0D C0C C0B 116(2)
C0D C0C H0C1 108.2
C0B C0C H0C1 108.2
C0D C0C H0C2 108.2
C0B C0C H0C2 108.2
H0C1 C0C H0C2 107.4
C0C C0D C0E 112(2)
C0C C0D H0D1 109.2
C0E C0D H0D1 109.2
C0C C0D H0D2 109.2
C0E C0D H0D2 109.2
H0D1 C0D H0D2 107.9
C0F C0E C0D 108(2)
C0F C0E H0E1 110.1
C0D C0E H0E1 110.1
C0F C0E H0E2 110.1
C0D C0E H0E2 110.1
H0E1 C0E H0E2 108.4
C0E C0F H0F1 109.5
C0E C0F H0F2 109.5
H0F1 C0F H0F2 109.5
C0E C0F H0F3 109.5
H0F1 C0F H0F3 109.5
H0F2 C0F H0F3 109.5

loop_
_geom_bond_atom_site_label_1
_geom_bond_atom_site_label_2
_geom_bond_distance
P1 C31 1.7873(18)
P1 C41 1.8151(17)
P1 C51 1.8215(18)
P1 C11 1.8292(19)
C11 C16 1.416(3)
C11 C12 1.419(3)
C12 C13 1.392(3)
C12 C121 1.501(3)
C121 H12A 0.9800
C121 H12B 0.9800
C121 H12C 0.9800
C13 C14 1.385(3)
C13 H13 0.9500
C14 C15 1.374(3)
C14 C141 1.504(3)
C141 H14A 0.9800
C141 H14B 0.9800
C141 H14C 0.9800
C15 C16 1.396(3)
C15 H15 0.9500
C16 C161 1.509(3)
C161 H16A 0.9800
C161 H16B 0.9800
C161 H16C 0.9800
P2 C41 1.8297(18)
P2 C21 1.8397(18)
P2 C32 1.8691(18)
C21 C22 1.412(3)
C21 C26 1.415(2)
C22 C23 1.394(3)
C22 C221 1.498(3)
C221 H22A 0.9800
C221 H22B 0.9800
C221 H22C 0.9800
C23 C24 1.378(3)
C23 H23 0.9500
C24 C25 1.381(3)
C24 C241 1.512(3)
C241 H24A 0.9593
C241 H24B 0.9590
C241 H24C 0.9618
C241 H24D 0.9608
C241 H24E 0.9611
C241 H24F 0.9583
C25 C26 1.392(3)
C25 H25 0.9500
C26 C261 1.506(3)
C261 H26A 0.9800
C261 H26B 0.9800
C261 H26C 0.9800
C31 C32 1.358(2)
C31 Al1 2.0847(18)
C32 C33 1.542(3)
C33 C332 1.528(3)
C33 C331 1.534(3)
C33 C333 1.537(3)
C331 H33A 0.9800
C331 H33B 0.9800
C331 H33C 0.9800
C332 H33D 0.9800
C332 H33E 0.9800
C332 H33F 0.9800
C333 H33G 0.9800
C333 H33H 0.9800
C333 H33I 0.9800
C41 C42 1.346(2)
C42 C43 1.512(2)
C42 H42 0.9500
C43 C431 1.517(3)
C43 C432 1.526(3)
C43 C433 1.530(3)
C431 H43A 0.9800
C431 H43B 0.9800
C431 H43C 0.9800
C432 H43D 0.9800
C432 H43E 0.9800
C432 H43F 0.9800
C433 H43G 0.9800
C433 H43H 0.9800
C433 H43I 0.9800
C51 C52 1.336(3)
C51 C61 1.492(3)
C52 C53 1.519(3)
C52 H52 0.9500
C53 C532 1.511(3)
C53 C531 1.521(4)
C53 C533 1.539(3)
C531 H53A 0.9800
C531 H53B 0.9800
C531 H53C 0.9800
C532 H53D 0.9800
C532 H53E 0.9800
C532 H53F 0.9800
C533 H53G 0.9800
C533 H53H 0.9800
C533 H53I 0.9800
C61 C62 1.345(3)
C61 N1 1.377(2)
C62 H62A 0.9500
C62 H62B 0.9500
N1 Al1 1.8783(18)
N1 H1 0.90(3)
Al1 C71 2.008(2)
Al1 C81 2.0160(19)
C71 C72 1.535(3)
C71 H71A 0.9900
C71 H71B 0.9900
C72 C721 1.525(3)
C72 C723 1.528(3)
C72 C722 1.534(3)
C721 H72A 0.9800
C721 H72B 0.9800
C721 H72C 0.9800
C722 H72D 0.9800
C722 H72E 0.9800
C722 H72F 0.9800
C723 H72G 0.9800
C723 H72H 0.9800
C723 H72I 0.9800
C81 C82 1.547(3)
C81 H81A 0.9900
C81 H81B 0.9900
C82 C823 1.523(3)
C82 C822 1.530(3)
C82 C821 1.530(3)
C821 H82A 0.9800
C821 H82B 0.9800
C821 H82C 0.9800
C822 H82D 0.9800
C822 H82E 0.9800
C822 H82F 0.9800
C823 H82G 0.9800
C823 H82H 0.9800
C823 H82I 0.9800
C1 C2 1.451(14)
C1 H1A 0.9600
C1 H1B 0.9600
C1 H1C 0.9600
C2 C3 1.509(13)
C2 H2A 0.9600
C2 H2B 0.9600
C3 C4 1.474(15)
C3 H3A 0.9600
C3 H3B 0.9600
C4 C5 1.572(15)
C4 H4A 0.9600
C4 H4B 0.9600
C5 C6 1.459(17)
C5 H5A 0.9600
C5 H5B 0.9600
C6 H6A 0.9600
C6 H6B 0.9600
C6 H6C 0.9600
C1A C2A 1.492(15)
C1A H1A1 0.9600
C1A H1A2 0.9600
C1A H1A3 0.9600
C2A C3A 1.542(13)
C2A H2A1 0.9600
C2A H2A2 0.9600
C3A C4A 1.486(16)
C3A H3A1 0.9600
C3A H3A2 0.9600
C4A C5A 1.556(15)
C4A H4A1 0.9600
C4A H4A2 0.9600
C5A C6A 1.379(15)
C5A H5A1 0.9600
C5A H5A2 0.9600
C6A H6A1 0.9600
C6A H6A2 0.9600
C6A H6A3 0.9600
C01 C02 1.484(13)
C01 H01A 0.9600
C01 H01B 0.9600
C01 H01C 0.9600
C02 C03 1.566(14)
C02 H02A 0.9600
C02 H02B 0.9600
C03 C04 1.497(15)
C03 H03A 0.9600
C03 H03B 0.9600
C04 C05 1.573(13)
C04 H04A 0.9600
C04 H04B 0.9600
C05 C06 1.473(12)
C05 H05A 0.9600
C05 H05B 0.9600
C06 H06A 0.9600
C06 H06B 0.9600
C06 H06C 0.9600
C0A C0B 1.461(17)
C0A H0A1 0.9600
C0A H0A2 0.9600
C0A H0A3 0.9600
C0B C0C 1.534(16)
C0B H0B1 0.9600
C0B H0B2 0.9600
C0C C0D 1.468(18)
C0C H0C1 0.9600
C0C H0C2 0.9600
C0D C0E 1.568(17)
C0D H0D1 0.9600
C0D H0D2 0.9600
C0E C0F 1.469(17)
C0E H0E1 0.9600
C0E H0E2 0.9600
C0F H0F1 0.9600
C0F H0F2 0.9600
C0F H0F3 0.9600

loop_
_geom_torsion_atom_site_label_1
_geom_torsion_atom_site_label_2
_geom_torsion_atom_site_label_3
_geom_torsion_atom_site_label_4
_geom_torsion
C31 P1 C11 C16 -163.81(14)
C41 P1 C11 C16 81.12(16)
C51 P1 C11 C16 -44.32(16)
C31 P1 C11 C12 16.94(18)
C41 P1 C11 C12 -98.12(15)
C51 P1 C11 C12 136.44(14)
C16 C11 C12 C13 4.4(3)
P1 C11 C12 C13 -176.31(14)
C16 C11 C12 C121 -171.89(18)
P1 C11 C12 C121 7.4(3)
C11 C12 C13 C14 -1.4(3)
C121 C12 C13 C14 175.28(19)
C12 C13 C14 C15 -1.9(3)
C12 C13 C14 C141 179.5(2)
C13 C14 C15 C16 2.1(3)
C141 C14 C15 C16 -179.3(2)
C14 C15 C16 C11 1.0(3)
C14 C15 C16 C161 -175.24(19)
C12 C11 C16 C15 -4.3(3)
P1 C11 C16 C15 176.48(14)
C12 C11 C16 C161 171.48(18)
P1 C11 C16 C161 -7.8(3)
C41 P2 C21 C22 -46.31(18)
C32 P2 C21 C22 55.17(18)
C41 P2 C21 C26 132.55(14)
C32 P2 C21 C26 -125.97(14)
C26 C21 C22 C23 -0.4(3)
P2 C21 C22 C23 178.38(16)
C26 C21 C22 C221 -179.48(18)
P2 C21 C22 C221 -0.6(3)
C21 C22 C23 C24 -0.1(4)
C221 C22 C23 C24 179.0(2)
C22 C23 C24 C25 0.6(4)
C22 C23 C24 C241 -179.6(3)
C23 C24 C25 C26 -0.5(4)
C241 C24 C25 C26 179.6(3)
C24 C25 C26 C21 0.0(4)
C24 C25 C26 C261 -177.9(2)
C22 C21 C26 C25 0.5(3)
P2 C21 C26 C25 -178.43(17)
C22 C21 C26 C261 178.28(18)
P2 C21 C26 C261 -0.7(3)
C41 P1 C31 C32 8.73(15)
C51 P1 C31 C32 129.89(14)
C11 P1 C31 C32 -109.74(14)
C41 P1 C31 Al1 -161.70(8)
C51 P1 C31 Al1 -40.54(11)
C11 P1 C31 Al1 79.83(11)
P1 C31 C32 C33 -179.83(15)
Al1 C31 C32 C33 -13.7(3)
P1 C31 C32 P2 9.69(19)
Al1 C31 C32 P2 175.77(12)
C41 P2 C32 C31 -23.07(16)
C21 P2 C32 C31 -133.06(15)
C41 P2 C32 C33 165.69(14)
C21 P2 C32 C33 55.70(15)
C31 C32 C33 C332 -18.7(3)
P2 C32 C33 C332 151.97(15)
C31 C32 C33 C331 101.4(2)
P2 C32 C33 C331 -87.97(18)
C31 C32 C33 C333 -137.4(2)
P2 C32 C33 C333 33.3(2)
C31 P1 C41 C42 163.76(15)
C51 P1 C41 C42 48.64(18)
C11 P1 C41 C42 -72.66(17)
C31 P1 C41 P2 -22.70(10)
C51 P1 C41 P2 -137.82(9)
C11 P1 C41 P2 100.88(10)
C21 P2 C41 C42 -52.2(2)
C32 P2 C41 C42 -162.80(19)
C21 P2 C41 P1 135.56(9)
C32 P2 C41 P1 24.96(10)
P1 C41 C42 C43 172.59(18)
P2 C41 C42 C43 1.2(4)
C41 C42 C43 C431 -20.9(3)
C41 C42 C43 C432 -140.1(2)
C41 C42 C43 C433 102.7(3)
C31 P1 C51 C52 -97.77(16)
C41 P1 C51 C52 15.12(18)
C11 P1 C51 C52 136.78(15)
C31 P1 C51 C61 79.16(14)
C41 P1 C51 C61 -167.96(12)
C11 P1 C51 C61 -46.30(15)
C61 C51 C52 C53 -3.1(4)
P1 C51 C52 C53 173.00(17)
C51 C52 C53 C532 -28.9(3)
C51 C52 C53 C531 -149.4(2)
C51 C52 C53 C533 94.6(3)
C52 C51 C61 C62 -58.9(3)
P1 C51 C61 C62 124.67(19)
C52 C51 C61 N1 129.0(2)
P1 C51 C61 N1 -47.4(2)
C62 C61 N1 Al1 168.09(18)
C51 C61 N1 Al1 -20.5(3)
C61 N1 Al1 C71 -58.3(2)
C61 N1 Al1 C81 167.73(18)
C61 N1 Al1 C31 48.1(2)
C32 C31 Al1 N1 -172.3(2)
P1 C31 Al1 N1 -5.98(11)
C32 C31 Al1 C71 -58.2(2)
P1 C31 Al1 C71 108.10(10)
C32 C31 Al1 C81 71.9(2)
P1 C31 Al1 C81 -121.84(10)
N1 Al1 C71 C72 -78.49(19)
C81 Al1 C71 C72 50.5(2)
C31 Al1 C71 C72 177.56(17)
Al1 C71 C72 C721 53.5(2)
Al1 C71 C72 C723 -67.2(2)
Al1 C71 C72 C722 173.85(17)
N1 Al1 C81 C82 16.8(2)
C71 Al1 C81 C82 -113.07(19)
C31 Al1 C81 C82 125.97(18)
Al1 C81 C82 C823 54.6(2)
Al1 C81 C82 C822 -67.3(2)
Al1 C81 C82 C821 174.03(17)
C1 C2 C3 C4 178.0(16)
C2 C3 C4 C5 171.9(19)
C3 C4 C5 C6 -121(2)
C1A C2A C3A C4A 176.6(18)
C2A C3A C4A C5A 177.2(17)
C3A C4A C5A C6A -168.4(19)
C01 C02 C03 C04 178.3(14)
C02 C03 C04 C05 -170.8(12)
C03 C04 C05 C06 -152.5(15)
C0A C0B C0C C0D 167(4)
C0B C0C C0D C0E -116(5)
C0C C0D C0E C0F -38(6)
